data_2104852
loop_
_publ_author_name
'Budesinsky, Milos'
'Cisarova, Ivana'
'Podlaha, Jaroslav'
'Borremans, Frans'
'Martins, Jos\'e C.'
'Waroquier, Michel'
'Pauwels, Ewald'

_publ_section_title
;
 Structures of cyclic dipeptides: an X-ray and computational study of
 <i>cis</i>- and <i>trans</i>-<i>cyclo</i>(Pip-Phe),
 <i>cyclo</i>(Pro-Phe) and their <i>N</i>-methyl derivatives
;
_journal_issue 6
_journal_name_full 'Acta Crystallographica Section B'
_journal_page_first 662
_journal_page_last 677
_journal_paper_doi 10.1107/S0108768110040243
_journal_volume 66
_journal_year 2010
_chemical_formula_moiety 'C14 H16 N2 O2'
_chemical_formula_sum 'C14 H16 N2 O2'
_chemical_formula_weight 244.29
_chemical_name_systematic
;
 ?
;
_space_group_IT_number 4
_symmetry_cell_setting monoclinic
_symmetry_space_group_name_Hall 'P 2yb'
_symmetry_space_group_name_H-M 'P 1 21 1'
_atom_sites_solution_hydrogens difmap
_atom_sites_solution_primary direct
_atom_sites_solution_secondary difmap
_audit_creation_method SHELXL-97
_cell_angle_alpha 90.00
_cell_angle_beta 95.0641(17)
_cell_angle_gamma 90.00
_cell_formula_units_Z 2
_cell_length_a 7.8134(3)
_cell_length_b 6.5487(2)
_cell_length_c 12.1725(4)
_cell_measurement_reflns_used 1507
_cell_measurement_temperature 150(2)
_cell_measurement_theta_max 27.5
_cell_measurement_theta_min 1
_cell_volume 620.41(4)
_computing_cell_refinement 'COLLECT and DENZO'
_computing_data_collection 'COLLECT (Hooft, 1998) and DENZO (Otwinowski & Minor, 1997)'
_computing_data_reduction 'COLLECT and DENZO'
_computing_structure_refinement 'SHELXL-97 (Sheldrick, 1997)'
_computing_structure_solution 'SIR92 (Altomare et al., 1994)'
_diffrn_ambient_temperature 150(2)
_diffrn_detector_area_resol_mean 9.091
_diffrn_measured_fraction_theta_full 0.997
_diffrn_measured_fraction_theta_max 0.997
_diffrn_measurement_device_type 'Nonius KappaCCD area detector'
_diffrn_measurement_method '\f and \w scans to fill the Ewald sphere'
_diffrn_radiation_monochromator graphite
_diffrn_radiation_source 'fine-focus sealed tube'
_diffrn_radiation_type MoK\a
_diffrn_radiation_wavelength 0.71073
_diffrn_reflns_av_R_equivalents 0.0220
_diffrn_reflns_av_sigmaI/netI 0.0275
_diffrn_reflns_limit_h_max 10
_diffrn_reflns_limit_h_min -10
_diffrn_reflns_limit_k_max 8
_diffrn_reflns_limit_k_min -8
_diffrn_reflns_limit_l_max 15
_diffrn_reflns_limit_l_min -15
_diffrn_reflns_number 9305
_diffrn_reflns_theta_full 27.47
_diffrn_reflns_theta_max 27.47
_diffrn_reflns_theta_min 1.68
_exptl_absorpt_coefficient_mu 0.089
_exptl_absorpt_correction_type none
_exptl_crystal_colour colourless
_exptl_crystal_density_diffrn 1.308
_exptl_crystal_density_method 'not measured'
_exptl_crystal_description bar
_exptl_crystal_F_000 260
_exptl_crystal_size_max 0.4
_exptl_crystal_size_mid 0.2
_exptl_crystal_size_min 0.12
_refine_diff_density_max 0.286
_refine_diff_density_min -0.194
_refine_ls_abs_structure_details 'Flack H D (1983), Acta Cryst. A39, 876-881'
_refine_ls_abs_structure_Flack -0.1(9)
_refine_ls_extinction_method none
_refine_ls_goodness_of_fit_ref 1.054
_refine_ls_hydrogen_treatment mixed
_refine_ls_matrix_type full
_refine_ls_number_parameters 167
_refine_ls_number_reflns 2831
_refine_ls_number_restraints 1
_refine_ls_restrained_S_all 1.054
_refine_ls_R_factor_all 0.0364
_refine_ls_R_factor_gt 0.0320
_refine_ls_shift/su_max 0.001
_refine_ls_shift/su_mean 0.000
_refine_ls_structure_factor_coef Fsqd
_refine_ls_weighting_details 'calc w=1/[\s^2^(Fo^2^)+(0.0464P)^2^+0.0425P] where P=(Fo^2^+2Fc^2^)/3'
_refine_ls_weighting_scheme calc
_refine_ls_wR_factor_gt 0.0781
_refine_ls_wR_factor_ref 0.0806
_reflns_number_gt 2604
_reflns_number_total 2831
_reflns_threshold_expression I>2\s(I)
_cod_data_source_file so5040.cif
_cod_data_source_block 9b
_cod_original_sg_symbol_H-M 'P 21'
_cod_database_code 2104852
_cod_database_fobs_code 2104852

loop_
_symmetry_equiv_pos_as_xyz
'x, y, z'
'-x, y+1/2, -z'

loop_
_atom_site_type_symbol
_atom_site_label
_atom_site_fract_x
_atom_site_fract_y
_atom_site_fract_z
_atom_site_U_iso_or_equiv
_atom_site_adp_type
_atom_site_calc_flag
_atom_site_refinement_flags
_atom_site_occupancy
_atom_site_disorder_assembly
_atom_site_disorder_group
N N1 0.97376(13) 0.81471(15) 0.69098(9) 0.0240(2) Uani d . 1 . .
C C2 0.90364(15) 0.62961(18) 0.69766(10) 0.0234(3) Uani d . 1 . .
C C3 0.71426(16) 0.60791(18) 0.66012(10) 0.0253(3) Uani d . 1 . .
H H3 0.7024 0.4848 0.6115 0.030 Uiso calc R 1 . .
N N4 0.64478(14) 0.78083(17) 0.59458(9) 0.0276(2) Uani d . 1 . .
H H4 0.546(2) 0.758(2) 0.5541(13) 0.036(4) Uiso d . 1 . .
C C5 0.71573(16) 0.96488(19) 0.58671(10) 0.0269(3) Uani d . 1 . .
C C6 0.88671(16) 1.00140(18) 0.65147(10) 0.0241(3) Uani d . 1 . .
H H6 0.8679 1.0895 0.7164 0.029 Uiso calc R 1 . .
C C7 1.02259(16) 1.10166(19) 0.58637(10) 0.0278(3) Uani d . 1 . .
H H7A 1.0241 1.0400 0.5122 0.033 Uiso calc R 1 . .
H H7B 1.0028 1.2505 0.5786 0.033 Uiso calc R 1 . .
C C8 1.18849(17) 1.0567(2) 0.65766(12) 0.0321(3) Uani d . 1 . .
H H8A 1.2090 1.1605 0.7165 0.038 Uiso calc R 1 . .
H H8B 1.2878 1.0553 0.6125 0.038 Uiso calc R 1 . .
C C9 1.16081(17) 0.8448(2) 0.70737(13) 0.0341(3) Uani d . 1 . .
H H9A 1.2221 0.7382 0.6686 0.041 Uiso calc R 1 . .
H H9B 1.2013 0.8418 0.7867 0.041 Uiso calc R 1 . .
C C11 0.61265(16) 0.5635(2) 0.76089(11) 0.0293(3) Uani d . 1 . .
H H11A 0.4881 0.5731 0.7380 0.035 Uiso calc R 1 . .
H H11B 0.6371 0.4220 0.7863 0.035 Uiso calc R 1 . .
C C12 0.65652(16) 0.7087(2) 0.85585(11) 0.0277(3) Uani d . 1 . .
C C13 0.77677(17) 0.6517(2) 0.94119(11) 0.0351(3) Uani d . 1 . .
H H13 0.8276 0.5200 0.9406 0.042 Uiso calc R 1 . .
C C14 0.8234(2) 0.7843(3) 1.02710(12) 0.0440(4) Uani d . 1 . .
H H14 0.9065 0.7441 1.0847 0.053 Uiso calc R 1 . .
C C15 0.7487(2) 0.9758(3) 1.02894(13) 0.0459(4) Uani d . 1 . .
H H15 0.7799 1.0665 1.0882 0.055 Uiso calc R 1 . .
C C16 0.6291(2) 1.0352(2) 0.94499(13) 0.0399(4) Uani d . 1 . .
H H16 0.5780 1.1667 0.9464 0.048 Uiso calc R 1 . .
C C17 0.58358(18) 0.9024(2) 0.85844(12) 0.0314(3) Uani d . 1 . .
H H17 0.5018 0.9441 0.8004 0.038 Uiso calc R 1 . .
O O2 0.98647(12) 0.47946(13) 0.73194(8) 0.0295(2) Uani d . 1 . .
O O5 0.64784(13) 1.10497(15) 0.53046(9) 0.0401(3) Uani d . 1 . .

loop_
_atom_site_aniso_label
_atom_site_aniso_U_11
_atom_site_aniso_U_22
_atom_site_aniso_U_33
_atom_site_aniso_U_12
_atom_site_aniso_U_13
_atom_site_aniso_U_23
N1 0.0217(5) 0.0224(5) 0.0273(6) 0.0021(4) -0.0017(4) 0.0036(4)
C2 0.0278(6) 0.0234(6) 0.0189(6) 0.0012(5) 0.0021(5) -0.0018(5)
C3 0.0281(6) 0.0216(6) 0.0253(6) -0.0012(5) -0.0031(5) -0.0034(5)
N4 0.0252(5) 0.0304(6) 0.0256(6) 0.0005(4) -0.0067(5) -0.0018(5)
C5 0.0277(6) 0.0269(6) 0.0252(6) 0.0059(5) -0.0027(5) -0.0024(5)
C6 0.0278(6) 0.0209(6) 0.0228(6) 0.0036(5) -0.0017(5) 0.0005(5)
C7 0.0365(7) 0.0217(6) 0.0253(7) -0.0014(5) 0.0026(5) 0.0017(5)
C8 0.0298(6) 0.0303(7) 0.0363(8) -0.0040(5) 0.0045(5) 0.0030(5)
C9 0.0233(6) 0.0344(7) 0.0435(8) -0.0009(5) -0.0021(6) 0.0101(6)
C11 0.0276(6) 0.0279(6) 0.0323(7) -0.0060(5) 0.0015(5) -0.0012(5)
C12 0.0229(6) 0.0349(7) 0.0261(6) -0.0046(5) 0.0069(5) 0.0002(5)
C13 0.0311(7) 0.0451(8) 0.0293(7) 0.0005(6) 0.0037(6) 0.0014(6)
C14 0.0364(8) 0.0668(11) 0.0280(7) -0.0022(7) -0.0021(6) -0.0033(7)
C15 0.0450(8) 0.0606(10) 0.0326(7) -0.0106(8) 0.0073(7) -0.0183(8)
C16 0.0384(8) 0.0416(8) 0.0416(9) -0.0040(6) 0.0137(7) -0.0119(6)
C17 0.0246(6) 0.0383(7) 0.0318(7) -0.0016(5) 0.0057(5) -0.0002(6)
O2 0.0329(5) 0.0232(5) 0.0320(5) 0.0046(4) -0.0006(4) 0.0022(4)
O5 0.0388(5) 0.0359(5) 0.0428(6) 0.0078(4) -0.0116(5) 0.0085(5)

loop_
_atom_type_symbol
_atom_type_description
_atom_type_scat_dispersion_real
_atom_type_scat_dispersion_imag
_atom_type_scat_source
C C 0.0033 0.0016 'International Tables Vol C Tables 4.2.6.8 and 6.1.1.4'
H H 0.0000 0.0000 'International Tables Vol C Tables 4.2.6.8 and 6.1.1.4'
N N 0.0061 0.0033 'International Tables Vol C Tables 4.2.6.8 and 6.1.1.4'
O O 0.0106 0.0060 'International Tables Vol C Tables 4.2.6.8 and 6.1.1.4'

loop_
_geom_angle_atom_site_label_1
_geom_angle_atom_site_label_2
_geom_angle_atom_site_label_3
_geom_angle_site_symmetry_1
_geom_angle_site_symmetry_3
_geom_angle
_geom_angle_publ_flag
C2 N1 C6 . . 126.76(10) ?
C2 N1 C9 . . 121.42(10) ?
C6 N1 C9 . . 111.17(10) ?
O2 C2 N1 . . 122.68(11) ?
O2 C2 C3 . . 119.85(11) ?
N1 C2 C3 . . 117.47(10) ?
N4 C3 C2 . . 113.41(10) ?
N4 C3 C11 . . 112.75(10) ?
C2 C3 C11 . . 109.53(10) ?
N4 C3 H3 . . 106.9 ?
C2 C3 H3 . . 106.9 ?
C11 C3 H3 . . 106.9 ?
C5 N4 C3 . . 127.05(11) ?
C5 N4 H4 . . 117.4(10) ?
C3 N4 H4 . . 115.5(10) ?
O5 C5 N4 . . 123.35(12) ?
O5 C5 C6 . . 119.25(12) ?
N4 C5 C6 . . 117.40(11) ?
N1 C6 C5 . . 113.87(10) ?
N1 C6 C7 . . 101.88(9) ?
C5 C6 C7 . . 114.89(10) ?
N1 C6 H6 . . 108.6 ?
C5 C6 H6 . . 108.6 ?
C7 C6 H6 . . 108.6 ?
C8 C7 C6 . . 102.52(10) ?
C8 C7 H7A . . 111.3 ?
C6 C7 H7A . . 111.3 ?
C8 C7 H7B . . 111.3 ?
C6 C7 H7B . . 111.3 ?
H7A C7 H7B . . 109.2 ?
C7 C8 C9 . . 104.87(11) ?
C7 C8 H8A . . 110.8 ?
C9 C8 H8A . . 110.8 ?
C7 C8 H8B . . 110.8 ?
C9 C8 H8B . . 110.8 ?
H8A C8 H8B . . 108.8 ?
N1 C9 C8 . . 103.90(11) ?
N1 C9 H9A . . 111.0 ?
C8 C9 H9A . . 111.0 ?
N1 C9 H9B . . 111.0 ?
C8 C9 H9B . . 111.0 ?
H9A C9 H9B . . 109.0 ?
C12 C11 C3 . . 112.97(10) ?
C12 C11 H11A . . 109.0 ?
C3 C11 H11A . . 109.0 ?
C12 C11 H11B . . 109.0 ?
C3 C11 H11B . . 109.0 ?
H11A C11 H11B . . 107.8 ?
C13 C12 C17 . . 118.65(13) ?
C13 C12 C11 . . 119.67(12) ?
C17 C12 C11 . . 121.64(13) ?
C14 C13 C12 . . 120.80(15) ?
C14 C13 H13 . . 119.6 ?
C12 C13 H13 . . 119.6 ?
C13 C14 C15 . . 119.87(15) ?
C13 C14 H14 . . 120.1 ?
C15 C14 H14 . . 120.1 ?
C16 C15 C14 . . 120.20(15) ?
C16 C15 H15 . . 119.9 ?
C14 C15 H15 . . 119.9 ?
C15 C16 C17 . . 119.82(15) ?
C15 C16 H16 . . 120.1 ?
C17 C16 H16 . . 120.1 ?
C16 C17 C12 . . 120.67(14) ?
C16 C17 H17 . . 119.7 ?
C12 C17 H17 . . 119.7 ?

loop_
_geom_bond_atom_site_label_1
_geom_bond_atom_site_label_2
_geom_bond_site_symmetry_2
_geom_bond_distance
_geom_bond_publ_flag
N1 C2 . 1.3357(16) ?
N1 C6 . 1.4597(15) ?
N1 C9 . 1.4707(17) ?
C2 O2 . 1.2297(15) ?
C2 C3 . 1.5163(17) ?
C3 N4 . 1.4619(16) ?
C3 C11 . 1.5465(17) ?
C3 H3 . 1.0000 ?
N4 C5 . 1.3336(17) ?
N4 H4 . 0.894(17) ?
C5 O5 . 1.2360(16) ?
C5 C6 . 1.5090(17) ?
C6 C7 . 1.5280(17) ?
C6 H6 . 1.0000 ?
C7 C8 . 1.5236(19) ?
C7 H7A . 0.9900 ?
C7 H7B . 0.9900 ?
C8 C9 . 1.5367(19) ?
C8 H8A . 0.9900 ?
C8 H8B . 0.9900 ?
C9 H9A . 0.9900 ?
C9 H9B . 0.9900 ?
C11 C12 . 1.5128(18) ?
C11 H11A . 0.9900 ?
C11 H11B . 0.9900 ?
C12 C13 . 1.3889(19) ?
C12 C17 . 1.392(2) ?
C13 C14 . 1.383(2) ?
C13 H13 . 0.9500 ?
C14 C15 . 1.384(3) ?
C14 H14 . 0.9500 ?
C15 C16 . 1.378(2) ?
C15 H15 . 0.9500 ?
C16 C17 . 1.388(2) ?
C16 H16 . 0.9500 ?
C17 H17 . 0.9500 ?

loop_
_geom_hbond_atom_site_label_D
_geom_hbond_atom_site_label_H
_geom_hbond_atom_site_label_A
_geom_hbond_site_symmetry_A
_geom_hbond_distance_DH
_geom_hbond_distance_HA
_geom_hbond_distance_DA
_geom_hbond_angle_DHA
N4 H4 O5 2_646 0.894(17) 2.017(17) 2.8733(15) 160.1(15)
C7 H7B O2 1_565 0.99 2.41 3.0707(15) 123.9

loop_
_geom_torsion_atom_site_label_1
_geom_torsion_atom_site_label_2
_geom_torsion_atom_site_label_3
_geom_torsion_atom_site_label_4
_geom_torsion_site_symmetry_1
_geom_torsion_site_symmetry_2
_geom_torsion_site_symmetry_3
_geom_torsion_site_symmetry_4
_geom_torsion
_geom_torsion_publ_flag
C6 N1 C2 O2 . . . . 179.90(11) ?
C9 N1 C2 O2 . . . . 10.02(19) ?
C6 N1 C2 C3 . . . . 0.34(17) ?
C9 N1 C2 C3 . . . . -169.54(12) ?
O2 C2 C3 N4 . . . . -164.18(11) ?
N1 C2 C3 N4 . . . . 15.39(15) ?
O2 C2 C3 C11 . . . . 68.90(14) ?
N1 C2 C3 C11 . . . . -111.53(12) ?
C2 C3 N4 C5 . . . . -16.20(17) ?
C11 C3 N4 C5 . . . . 109.01(14) ?
C3 N4 C5 O5 . . . . -179.00(12) ?
C3 N4 C5 C6 . . . . 0.30(18) ?
C2 N1 C6 C5 . . . . -16.31(16) ?
C9 N1 C6 C5 . . . . 154.43(11) ?
C2 N1 C6 C7 . . . . -140.60(12) ?
C9 N1 C6 C7 . . . . 30.14(13) ?
O5 C5 C6 N1 . . . . -165.12(11) ?
N4 C5 C6 N1 . . . . 15.54(15) ?
O5 C5 C6 C7 . . . . -48.16(16) ?
N4 C5 C6 C7 . . . . 132.51(12) ?
N1 C6 C7 C8 . . . . -39.00(12) ?
C5 C6 C7 C8 . . . . -162.60(10) ?
C6 C7 C8 C9 . . . . 34.65(13) ?
C2 N1 C9 C8 . . . . 162.72(11) ?
C6 N1 C9 C8 . . . . -8.59(15) ?
C7 C8 C9 N1 . . . . -16.79(14) ?
N4 C3 C11 C12 . . . . -78.26(14) ?
C2 C3 C11 C12 . . . . 49.04(14) ?
C3 C11 C12 C13 . . . . -96.46(14) ?
C3 C11 C12 C17 . . . . 81.32(14) ?
C17 C12 C13 C14 . . . . -0.02(18) ?
C11 C12 C13 C14 . . . . 177.83(12) ?
C12 C13 C14 C15 . . . . 0.5(2) ?
C13 C14 C15 C16 . . . . -0.5(2) ?
C14 C15 C16 C17 . . . . 0.0(2) ?
C15 C16 C17 C12 . . . . 0.5(2) ?
C13 C12 C17 C16 . . . . -0.48(18) ?
C11 C12 C17 C16 . . . . -178.28(12) ?

loop_
_cod_related_entry_id
_cod_related_entry_database
_cod_related_entry_code
1 ChemSpider 4933184
